data_4314777
loop_
_publ_author_name
'Hans Arni Nybo Joensen'
'Gro Kallehave Hansson'
'Svetlana G. Kozlova'
'Artem L. Gushchin'
'Inger S\/otofte'
'Bee-Lean Ooi'

_publ_section_title
;
 Organometallic Trinuclear Niobium Cluster Complex in Aqueous Solution:
 Synthesis and Characterization of Niobium Complexes Containing
 Nb3(\m-\h2:\h2(perp.)-NCCH3)(\m2-O)36+ Cluster Core
;
_journal_name_full 'Inorganic Chemistry'
_journal_page_first 1720
_journal_page_last 1727
_journal_paper_doi 10.1021/ic9019316
_journal_volume 49
_journal_year 2010
_chemical_formula_moiety '((CH3)3NH)3[NB3O3(NCCH3)(NCS)9]2.5 H2O'
_chemical_formula_sum 'C20 H38 N13 Nb3 O5.5 S9'
_chemical_formula_weight 1115.90
_chemical_name_systematic
; 
 ? 
;
_space_group_IT_number 2
_symmetry_cell_setting triclinic
_symmetry_space_group_name_Hall '-P 1'
_symmetry_space_group_name_H-M 'P -1'
_atom_sites_solution_hydrogens geom
_atom_sites_solution_primary direct
_atom_sites_solution_secondary difmap
_audit_creation_method SHELXL-97
_cell_angle_alpha 74.754(3)
_cell_angle_beta 86.141(3)
_cell_angle_gamma 62.668(3)
_cell_formula_units_Z 2
_cell_length_a 13.2686(18)
_cell_length_b 13.943(2)
_cell_length_c 17.524(2)
_cell_measurement_reflns_used 19836
_cell_measurement_temperature 120(2)
_cell_measurement_theta_max 28.07
_cell_measurement_theta_min 1.21
_cell_volume 2773.3(6)
_computing_cell_refinement 'SAINT (Bruker AXS,1998)'
_computing_data_collection 'SMART (Bruker AXS,1998)'
_computing_data_reduction 'SAINT (Bruker AXS,1998)'
_computing_molecular_graphics 'SHELXTL,ver.6.12 (Sheldrick,2001)'
_computing_publication_material SHELXTL
_computing_structure_refinement 'SHELXTL,ver.6.12 (Sheldrick,2001)'
_computing_structure_solution 'SHELXTL,ver.6.12 (Sheldrick,2001)'
_diffrn_ambient_temperature 120(2)
_diffrn_measured_fraction_theta_full 0.914
_diffrn_measured_fraction_theta_max 0.914
_diffrn_measurement_device_type 'Siemens SMART CCD Platform'
_diffrn_measurement_method \w
_diffrn_radiation_monochromator graphite
_diffrn_radiation_source 'normal-focus sealed tube'
_diffrn_radiation_type MoK\a
_diffrn_radiation_wavelength 0.71073
_diffrn_reflns_av_R_equivalents 0.0469
_diffrn_reflns_av_sigmaI/netI 0.1047
_diffrn_reflns_limit_h_max 17
_diffrn_reflns_limit_h_min -16
_diffrn_reflns_limit_k_max 18
_diffrn_reflns_limit_k_min -18
_diffrn_reflns_limit_l_max 23
_diffrn_reflns_limit_l_min -21
_diffrn_reflns_number 19836
_diffrn_reflns_theta_full 28.07
_diffrn_reflns_theta_max 28.07
_diffrn_reflns_theta_min 1.21
_diffrn_standards_number 0
_exptl_absorpt_coefficient_mu 0.985
_exptl_absorpt_correction_T_max 1.0000
_exptl_absorpt_correction_T_min 0.4298
_exptl_absorpt_correction_type multi-scan
_exptl_absorpt_process_details 'SADABS,ver2.03 (Sheldrick,2001)'
_exptl_crystal_colour brown
_exptl_crystal_density_diffrn 1.336
_exptl_crystal_density_method 'not measured'
_exptl_crystal_F_000 1120
_exptl_crystal_size_max 0.41
_exptl_crystal_size_mid 0.08
_exptl_crystal_size_min 0.05
_refine_diff_density_max 1.727
_refine_diff_density_min -1.017
_refine_diff_density_rms 0.223
_refine_ls_extinction_method none
_refine_ls_goodness_of_fit_ref 1.030
_refine_ls_hydrogen_treatment mixed
_refine_ls_matrix_type full
_refine_ls_number_parameters 540
_refine_ls_number_reflns 12327
_refine_ls_number_restraints 20
_refine_ls_restrained_S_all 1.030
_refine_ls_R_factor_all 0.1543
_refine_ls_R_factor_gt 0.0933
_refine_ls_shift/su_max 0.041
_refine_ls_shift/su_mean 0.003
_refine_ls_structure_factor_coef Fsqd
_refine_ls_weighting_details 'calc w=1/[\s^2^(Fo^2^)+(0.1712P)^2^+5.6066P] where P=(Fo^2^+2Fc^2^)/3'
_refine_ls_weighting_scheme calc
_refine_ls_wR_factor_gt 0.2582
_refine_ls_wR_factor_ref 0.3041
_reflns_number_gt 7125
_reflns_number_total 12327
_reflns_threshold_expression >2sigma(I)
_cod_data_source_file ic9019316_si_002.cif
_cod_data_source_block nbp
_cod_original_cell_volume 2773.4(7)
_cod_original_formula_sum 'C20 H38 N13 Nb3 O5.50 S9'
_cod_database_code 4314777

loop_
_symmetry_equiv_pos_as_xyz
'x, y, z'
'-x, -y, -z'

loop_
_atom_site_label
_atom_site_type_symbol
_atom_site_fract_x
_atom_site_fract_y
_atom_site_fract_z
_atom_site_U_iso_or_equiv
_atom_site_adp_type
_atom_site_occupancy
_atom_site_symmetry_multiplicity
_atom_site_calc_flag
_atom_site_refinement_flags
_atom_site_disorder_assembly
_atom_site_disorder_group
Nb1 Nb 0.23585(7) 0.83129(7) 0.16067(5) 0.0370(2) Uani 1 1 d . . .
Nb2 Nb 0.16857(7) 0.99920(7) 0.24162(5) 0.0380(3) Uani 1 1 d . . .
Nb3 Nb 0.08204(7) 0.84316(7) 0.28665(5) 0.0390(3) Uani 1 1 d . . .
N1 N 0.0586(7) 0.8896(7) 0.1612(5) 0.0400(18) Uani 1 1 d . . .
C1 C 0.0568(8) 0.9870(8) 0.1666(6) 0.038(2) Uani 1 1 d . . .
C2 C -0.0305(8) 1.0916(9) 0.1119(7) 0.049(2) Uani 1 1 d . . .
H21 H -0.0267 1.0816 0.0583 0.058 Uiso 1 1 calc R . .
H22 H -0.0154 1.1544 0.1111 0.058 Uiso 1 1 calc R . .
H23 H -0.1064 1.1072 0.1306 0.058 Uiso 1 1 calc R . .
O1 O 0.2326(5) 0.7221(5) 0.2625(4) 0.0427(15) Uani 1 1 d . . .
O2 O 0.3102(5) 0.8932(6) 0.2105(4) 0.0434(16) Uani 1 1 d . . .
O3 O 0.1497(6) 0.9081(6) 0.3393(4) 0.0445(16) Uani 1 1 d . . .
N1A N 0.4105(7) 0.7136(8) 0.1528(6) 0.057(2) Uani 1 1 d . . .
C1A C 0.5008(12) 0.6583(11) 0.1424(11) 0.100(6) Uani 1 1 d D . .
S1A S 0.6439(5) 0.5821(6) 0.1486(8) 0.141(4) Uani 0.668(9) 1 d PD . .
S1A' S 0.5973(11) 0.5782(13) 0.0846(14) 0.141(4) Uani 0.332(9) 1 d PD . .
N2A N 0.2317(7) 0.9327(7) 0.0451(5) 0.046(2) Uani 1 1 d . . .
C2A C 0.2174(8) 0.9926(9) -0.0167(6) 0.038(2) Uani 1 1 d D . .
S2A S 0.1942(6) 1.0778(6) -0.1047(3) 0.0569(16) Uani 0.94(3) 1 d PD . .
S2A' S 0.161(7) 1.111(6) -0.085(6) 0.0569(16) Uani 0.06(3) 1 d PD . .
N3A N 0.2139(8) 0.7250(7) 0.0963(5) 0.052(2) Uani 1 1 d . . .
C3A C 0.2185(9) 0.6744(10) 0.0556(7) 0.055(3) Uani 1 1 d D . .
S3A S 0.2284(9) 0.5982(10) -0.0069(7) 0.085(3) Uani 0.87(3) 1 d PD . .
S3A' S 0.264(5) 0.555(4) 0.027(4) 0.085(3) Uani 0.13(3) 1 d PD . .
N1B N 0.0273(8) 1.1467(9) 0.2645(6) 0.059(3) Uani 1 1 d . . .
C1B C -0.0402(12) 1.2298(13) 0.2781(9) 0.084(4) Uani 1 1 d D . .
S1B S -0.1187(6) 1.3440(5) 0.3079(5) 0.117(3) Uani 0.766(9) 1 d PD . .
S1B' S -0.1575(16) 1.3453(15) 0.2497(15) 0.117(3) Uani 0.234(9) 1 d PD . .
N2B N 0.1891(7) 1.1266(7) 0.1469(5) 0.050(2) Uani 1 1 d . . .
C2B C 0.2211(10) 1.1835(9) 0.1001(7) 0.055(3) Uani 1 1 d D . .
S2B S 0.2664(5) 1.2602(4) 0.0362(3) 0.0770(17) Uani 0.921(12) 1 d PD . .
S2B' S 0.326(4) 1.213(5) 0.075(4) 0.0770(17) Uani 0.079(12) 1 d PD . .
N3B N 0.2737(9) 1.0314(10) 0.3137(6) 0.066(3) Uani 1 1 d . . .
C3B C 0.3364(11) 1.0217(13) 0.3591(9) 0.078(4) Uani 1 1 d D . .
S3B S 0.4299(4) 1.0020(7) 0.4282(3) 0.097(2) Uani 0.837(10) 1 d PD . .
S3B' S 0.393(3) 1.092(3) 0.3930(19) 0.097(2) Uani 0.163(10) 1 d PD . .
N1C N 0.0040(8) 0.7389(7) 0.2719(5) 0.051(2) Uani 1 1 d . . .
C1C C -0.0460(9) 0.6882(9) 0.2833(7) 0.052(3) Uani 1 1 d . . .
S1C S -0.1180(3) 0.6163(3) 0.3022(3) 0.0821(11) Uani 1 1 d . . .
N2C N -0.0886(8) 0.9502(8) 0.3048(5) 0.052(2) Uani 1 1 d . . .
C2C C -0.1828(9) 0.9861(10) 0.3174(7) 0.057(3) Uani 1 1 d D . .
S2C S -0.3165(4) 1.032(2) 0.3342(7) 0.088(4) Uani 0.84(7) 1 d PD . .
S2C' S -0.314(3) 1.071(6) 0.326(4) 0.088(4) Uani 0.16(7) 1 d PD . .
N3C N 0.1084(9) 0.7330(9) 0.4041(6) 0.063(3) Uani 1 1 d . . .
C3C C 0.142(3) 0.658(2) 0.4569(11) 0.161(12) Uani 1 1 d D . .
S3C S 0.154(4) 0.5539(17) 0.5327(10) 0.347(17) Uani 0.65(3) 1 d PD . .
S3C' S 0.232(4) 0.554(3) 0.528(2) 0.347(17) Uani 0.35(3) 1 d PD . .
N2 N 0.9972(11) 0.4950(11) 0.1606(8) 0.093(4) Uani 1 1 d D . .
H2 H 0.9484 0.5054 0.2017 0.112 Uiso 1 1 calc R . .
C21 C 0.9598(14) 0.4495(14) 0.1087(11) 0.101(5) Uani 1 1 d D . .
H211 H 1.0105 0.4366 0.0651 0.121 Uiso 1 1 calc R . .
H212 H 0.8821 0.5028 0.0872 0.121 Uiso 1 1 calc R . .
H213 H 0.9619 0.3786 0.1389 0.121 Uiso 1 1 calc R . .
C22 C 1.1112(14) 0.417(2) 0.1957(13) 0.152(10) Uani 1 1 d D . .
H221 H 1.1076 0.3586 0.2400 0.182 Uiso 1 1 calc R . .
H222 H 1.1442 0.4566 0.2150 0.182 Uiso 1 1 calc R . .
H223 H 1.1585 0.3819 0.1557 0.182 Uiso 1 1 calc R . .
C23 C 0.983(2) 0.6057(17) 0.1152(12) 0.140(8) Uani 1 1 d D . .
H231 H 1.0423 0.5969 0.0774 0.168 Uiso 1 1 calc R . .
H232 H 0.9885 0.6461 0.1515 0.168 Uiso 1 1 calc R . .
H233 H 0.9080 0.6481 0.0864 0.168 Uiso 1 1 calc R . .
N3 N 0.5020(9) 0.9215(11) 0.1845(7) 0.092(4) Uani 1 1 d D . .
H3 H 0.4332 0.9215 0.1988 0.110 Uiso 1 1 calc R . .
C31 C 0.5118(13) 0.9231(15) 0.0989(8) 0.091(5) Uani 1 1 d D . .
H311 H 0.5852 0.9194 0.0822 0.109 Uiso 1 1 calc R . .
H312 H 0.4502 0.9923 0.0674 0.109 Uiso 1 1 calc R . .
H313 H 0.5064 0.8586 0.0909 0.109 Uiso 1 1 calc R . .
C32 C 0.5929(14) 0.8208(17) 0.2384(12) 0.147(9) Uani 1 1 d D . .
H321 H 0.6046 0.7537 0.2234 0.176 Uiso 1 1 calc R . .
H322 H 0.5701 0.8154 0.2932 0.176 Uiso 1 1 calc R . .
H323 H 0.6638 0.8271 0.2343 0.176 Uiso 1 1 calc R . .
C33 C 0.4968(16) 1.0260(17) 0.1975(13) 0.126(7) Uani 1 1 d D . .
H331 H 0.4866 1.0249 0.2536 0.152 Uiso 1 1 calc R . .
H332 H 0.4328 1.0916 0.1651 0.152 Uiso 1 1 calc R . .
H333 H 0.5678 1.0295 0.1824 0.152 Uiso 1 1 calc R . .
N4 N 0.5763(16) 0.3134(19) 0.144(2) 0.120(13) Uani 0.50 1 d PD . .
H4 H 0.5475 0.2721 0.1809 0.144 Uiso 0.50 1 calc PR . .
C41 C 0.578(4) 0.264(5) 0.078(3) 0.38(6) Uani 0.50 1 d PD . .
H411 H 0.5011 0.2775 0.0655 0.458 Uiso 0.50 1 calc PR . .
H412 H 0.6288 0.1837 0.0933 0.458 Uiso 0.50 1 calc PR . .
H413 H 0.6055 0.2996 0.0309 0.458 Uiso 0.50 1 calc PR . .
C42 C 0.471(3) 0.419(2) 0.128(2) 0.129(16) Uani 0.50 1 d PD . .
H421 H 0.4594 0.4543 0.0706 0.155 Uiso 0.50 1 calc PR . .
H422 H 0.4770 0.4697 0.1552 0.155 Uiso 0.50 1 calc PR . .
H423 H 0.4068 0.4052 0.1465 0.155 Uiso 0.50 1 calc PR . .
C43 C 0.674(2) 0.289(3) 0.1962(16) 0.116(14) Uani 0.50 1 d PD . .
H431 H 0.7134 0.3315 0.1689 0.140 Uiso 0.50 1 calc PR . .
H432 H 0.7269 0.2085 0.2083 0.140 Uiso 0.50 1 calc PR . .
H433 H 0.6464 0.3095 0.2456 0.140 Uiso 0.50 1 calc PR . .
N5 N 0.1982(18) 0.271(2) 0.4649(14) 0.089(8) Uani 0.50 1 d P . .
H5 H 0.2582 0.2516 0.4318 0.107 Uiso 0.50 1 calc PR . .
C51 C 0.246(4) 0.242(3) 0.532(2) 0.15(2) Uani 0.50 1 d P . .
H511 H 0.2944 0.2792 0.5305 0.176 Uiso 0.50 1 calc PR . .
H512 H 0.2935 0.1610 0.5481 0.176 Uiso 0.50 1 calc PR . .
H513 H 0.1888 0.2645 0.5709 0.176 Uiso 0.50 1 calc PR . .
C52 C 0.131(4) 0.383(3) 0.432(4) 0.21(3) Uani 0.50 1 d P . .
H521 H 0.0566 0.4062 0.4540 0.249 Uiso 0.50 1 calc PR . .
H522 H 0.1221 0.3959 0.3741 0.249 Uiso 0.50 1 calc PR . .
H523 H 0.1673 0.4254 0.4428 0.249 Uiso 0.50 1 calc PR . .
C53 C 0.148(3) 0.192(4) 0.463(2) 0.123(15) Uani 0.50 1 d P . .
H531 H 0.2096 0.1158 0.4693 0.148 Uiso 0.50 1 calc PR . .
H532 H 0.1052 0.2168 0.4121 0.148 Uiso 0.50 1 calc PR . .
H533 H 0.0970 0.1926 0.5062 0.148 Uiso 0.50 1 calc PR . .
O10 O 0.3773(12) 0.2781(10) 0.3237(10) 0.047(4) Uani 0.632(12) 1 d P . .
O10' O 0.389(2) 0.290(2) 0.2825(17) 0.047(4) Uani 0.368(12) 1 d P . .
O20 O 0.3118(13) 0.5036(11) 0.2961(10) 0.084(4) Uani 0.632(12) 1 d P . .
O20' O 0.340(2) 0.415(2) 0.3019(17) 0.084(4) Uani 0.368(12) 1 d P . .
O30 O 0.086(3) 0.964(2) 0.4830(12) 0.079(8) Uani 0.338(12) 1 d P . .
O30' O 0.111(6) 1.056(5) 0.483(2) 0.079(8) Uani 0.162(12) 1 d P . .

loop_
_atom_site_aniso_label
_atom_site_aniso_U_11
_atom_site_aniso_U_22
_atom_site_aniso_U_33
_atom_site_aniso_U_23
_atom_site_aniso_U_13
_atom_site_aniso_U_12
Nb1 0.0296(5) 0.0441(5) 0.0443(5) -0.0220(4) 0.0098(4) -0.0181(4)
Nb2 0.0343(5) 0.0474(5) 0.0452(5) -0.0234(4) 0.0100(4) -0.0245(4)
Nb3 0.0364(5) 0.0490(5) 0.0449(5) -0.0229(4) 0.0134(4) -0.0264(4)
N1 0.039(4) 0.054(5) 0.042(4) -0.021(4) 0.008(4) -0.031(4)
C1 0.029(5) 0.041(5) 0.043(5) -0.013(4) 0.013(4) -0.014(4)
C2 0.036(6) 0.051(6) 0.061(7) -0.014(5) 0.001(5) -0.021(5)
O1 0.036(4) 0.047(4) 0.047(4) -0.018(3) 0.006(3) -0.019(3)
O2 0.029(3) 0.053(4) 0.056(4) -0.023(3) 0.010(3) -0.022(3)
O3 0.051(4) 0.054(4) 0.041(4) -0.024(3) 0.009(3) -0.030(4)
N1A 0.032(5) 0.063(6) 0.076(7) -0.032(5) 0.017(5) -0.015(4)
C1A 0.065(9) 0.050(8) 0.169(17) -0.028(9) 0.047(10) -0.017(7)
S1A 0.039(3) 0.084(4) 0.298(14) -0.077(6) 0.051(5) -0.017(3)
S1A' 0.039(3) 0.084(4) 0.298(14) -0.077(6) 0.051(5) -0.017(3)
N2A 0.040(5) 0.054(5) 0.049(5) -0.020(5) 0.002(4) -0.023(4)
C2A 0.028(5) 0.054(6) 0.043(6) -0.016(5) 0.002(4) -0.025(5)
S2A 0.041(2) 0.087(3) 0.052(2) -0.009(2) 0.0034(19) -0.042(3)
S2A' 0.041(2) 0.087(3) 0.052(2) -0.009(2) 0.0034(19) -0.042(3)
N3A 0.059(6) 0.054(5) 0.058(6) -0.033(5) 0.018(5) -0.031(5)
C3A 0.052(7) 0.067(7) 0.068(7) -0.040(6) 0.019(6) -0.035(6)
S3A 0.100(5) 0.092(6) 0.094(6) -0.060(5) 0.006(4) -0.050(5)
S3A' 0.100(5) 0.092(6) 0.094(6) -0.060(5) 0.006(4) -0.050(5)
N1B 0.060(6) 0.069(6) 0.069(6) -0.038(5) 0.028(5) -0.039(5)
C1B 0.071(9) 0.086(10) 0.099(11) -0.045(9) 0.029(8) -0.031(8)
S1B 0.109(5) 0.087(3) 0.156(7) -0.078(4) 0.058(5) -0.028(3)
S1B' 0.109(5) 0.087(3) 0.156(7) -0.078(4) 0.058(5) -0.028(3)
N2B 0.045(5) 0.054(5) 0.061(6) -0.029(5) 0.013(4) -0.026(4)
C2B 0.065(7) 0.048(6) 0.065(7) -0.028(6) 0.022(6) -0.032(6)
S2B 0.072(3) 0.057(3) 0.096(3) -0.010(2) 0.031(3) -0.033(3)
S2B' 0.072(3) 0.057(3) 0.096(3) -0.010(2) 0.031(3) -0.033(3)
N3B 0.063(6) 0.102(8) 0.074(7) -0.047(6) 0.008(5) -0.061(6)
C3B 0.056(8) 0.126(12) 0.085(10) -0.066(9) 0.029(7) -0.052(8)
S3B 0.073(3) 0.150(7) 0.086(4) -0.050(4) -0.012(3) -0.054(4)
S3B' 0.073(3) 0.150(7) 0.086(4) -0.050(4) -0.012(3) -0.054(4)
N1C 0.054(5) 0.055(5) 0.056(5) -0.024(4) 0.011(4) -0.031(5)
C1C 0.048(6) 0.051(6) 0.067(7) -0.024(6) 0.010(5) -0.027(5)
S1C 0.071(2) 0.077(2) 0.127(3) -0.040(2) 0.029(2) -0.053(2)
N2C 0.053(5) 0.061(6) 0.063(6) -0.034(5) 0.027(5) -0.037(5)
C2C 0.043(6) 0.073(8) 0.071(8) -0.036(6) 0.032(6) -0.035(6)
S2C 0.0403(19) 0.107(10) 0.109(4) -0.032(5) 0.029(2) -0.029(2)
S2C' 0.0403(19) 0.107(10) 0.109(4) -0.032(5) 0.029(2) -0.029(2)
N3C 0.080(7) 0.075(7) 0.055(6) -0.019(6) 0.017(5) -0.053(6)
C3C 0.34(4) 0.16(2) 0.061(11) -0.018(12) 0.031(16) -0.19(2)
S3C 0.79(5) 0.246(11) 0.113(7) 0.071(7) -0.038(18) -0.38(2)
S3C' 0.79(5) 0.246(11) 0.113(7) 0.071(7) -0.038(18) -0.38(2)
N2 0.100(10) 0.125(11) 0.111(10) -0.069(9) 0.039(8) -0.083(10)
C21 0.095(12) 0.091(11) 0.148(16) -0.055(11) 0.004(11) -0.054(10)
C22 0.065(12) 0.21(2) 0.18(2) -0.13(2) -0.003(13) -0.021(14)
C23 0.22(3) 0.16(2) 0.112(15) -0.056(14) 0.033(16) -0.13(2)
N3 0.040(6) 0.139(12) 0.098(10) -0.017(9) 0.012(6) -0.050(7)
C31 0.072(10) 0.138(14) 0.092(11) -0.027(10) 0.017(8) -0.076(10)
C32 0.069(12) 0.19(2) 0.158(19) 0.030(17) -0.038(13) -0.071(14)
C33 0.099(14) 0.17(2) 0.148(18) -0.063(16) 0.057(13) -0.092(15)
N4 0.034(11) 0.092(18) 0.27(4) -0.12(2) 0.003(17) -0.020(12)
C41 0.44(8) 0.53(10) 0.68(12) -0.59(10) 0.53(9) -0.48(9)
C42 0.13(3) 0.043(16) 0.16(4) -0.04(2) 0.05(3) 0.008(17)
C43 0.15(3) 0.08(2) 0.10(3) -0.010(19) 0.06(3) -0.04(2)
N5 0.038(12) 0.12(2) 0.069(15) 0.004(14) 0.009(11) -0.021(13)
C51 0.20(4) 0.06(2) 0.07(2) -0.020(17) -0.02(3) 0.04(2)
C52 0.11(3) 0.06(2) 0.30(8) 0.02(3) -0.04(4) 0.05(2)
C53 0.06(2) 0.20(4) 0.16(4) -0.10(3) 0.04(2) -0.08(3)
O10 0.025(5) 0.012(4) 0.095(13) -0.015(8) 0.016(8) -0.002(3)
O10' 0.025(5) 0.012(4) 0.095(13) -0.015(8) 0.016(8) -0.002(3)
O20 0.074(9) 0.043(6) 0.113(10) -0.021(8) 0.014(8) -0.009(7)
O20' 0.074(9) 0.043(6) 0.113(10) -0.021(8) 0.014(8) -0.009(7)
O30 0.16(2) 0.12(2) 0.025(10) -0.039(11) 0.035(12) -0.106(19)
O30' 0.16(2) 0.12(2) 0.025(10) -0.039(11) 0.035(12) -0.106(19)

loop_
_atom_type_symbol
_atom_type_description
_atom_type_scat_dispersion_real
_atom_type_scat_dispersion_imag
_atom_type_scat_source
C C 0.0033 0.0016 'International Tables Vol C Tables 4.2.6.8 and 6.1.1.4'
H H 0.0000 0.0000 'International Tables Vol C Tables 4.2.6.8 and 6.1.1.4'
N N 0.0061 0.0033 'International Tables Vol C Tables 4.2.6.8 and 6.1.1.4'
O O 0.0106 0.0060 'International Tables Vol C Tables 4.2.6.8 and 6.1.1.4'
S S 0.1246 0.1234 'International Tables Vol C Tables 4.2.6.8 and 6.1.1.4'
Nb Nb -2.0727 0.6215 'International Tables Vol C Tables 4.2.6.8 and 6.1.1.4'

loop_
_geom_angle_atom_site_label_1
_geom_angle_atom_site_label_2
_geom_angle_atom_site_label_3
_geom_angle
_geom_angle_site_symmetry_1
_geom_angle_site_symmetry_3
_geom_angle_publ_flag
O2 Nb1 O1 94.8(3) . . ?
O2 Nb1 N1 121.2(3) . . ?
O1 Nb1 N1 81.9(3) . . ?
O2 Nb1 N2A 93.6(3) . . ?
O1 Nb1 N2A 171.4(3) . . ?
N1 Nb1 N2A 95.1(3) . . ?
O2 Nb1 N1A 81.2(3) . . ?
O1 Nb1 N1A 88.3(3) . . ?
N1 Nb1 N1A 156.0(3) . . ?
N2A Nb1 N1A 91.4(4) . . ?
O2 Nb1 N3A 159.9(3) . . ?
O1 Nb1 N3A 87.3(3) . . ?
N1 Nb1 N3A 78.9(3) . . ?
N2A Nb1 N3A 84.3(3) . . ?
N1A Nb1 N3A 78.8(3) . . ?
O2 Nb1 C1 89.4(3) . . ?
O1 Nb1 C1 98.4(3) . . ?
N1 Nb1 C1 34.9(3) . . ?
N2A Nb1 C1 83.2(3) . . ?
N1A Nb1 C1 168.9(3) . . ?
N3A Nb1 C1 110.2(3) . . ?
O2 Nb1 Nb2 43.29(18) . . ?
O1 Nb1 Nb2 89.99(18) . . ?
N1 Nb1 Nb2 78.0(2) . . ?
N2A Nb1 Nb2 97.2(2) . . ?
N1A Nb1 Nb2 124.1(3) . . ?
N3A Nb1 Nb2 156.9(2) . . ?
C1 Nb1 Nb2 47.6(2) . . ?
O2 Nb1 Nb3 91.12(18) . . ?
O1 Nb1 Nb3 45.10(18) . . ?
N1 Nb1 Nb3 47.2(2) . . ?
N2A Nb1 Nb3 136.3(2) . . ?
N1A Nb1 Nb3 132.2(3) . . ?
N3A Nb1 Nb3 104.3(2) . . ?
C1 Nb1 Nb3 53.4(2) . . ?
Nb2 Nb1 Nb3 59.17(3) . . ?
O3 Nb2 O2 101.0(3) . . ?
O3 Nb2 C1 97.9(3) . . ?
O2 Nb2 C1 97.4(3) . . ?
O3 Nb2 N1B 90.4(3) . . ?
O2 Nb2 N1B 165.7(3) . . ?
C1 Nb2 N1B 89.4(4) . . ?
O3 Nb2 N2B 167.2(3) . . ?
O2 Nb2 N2B 85.8(3) . . ?
C1 Nb2 N2B 91.9(3) . . ?
N1B Nb2 N2B 81.4(3) . . ?
O3 Nb2 N3B 86.0(3) . . ?
O2 Nb2 N3B 86.5(3) . . ?
C1 Nb2 N3B 173.9(4) . . ?
N1B Nb2 N3B 85.8(4) . . ?
N2B Nb2 N3B 83.6(4) . . ?
O3 Nb2 Nb3 43.46(19) . . ?
O2 Nb2 Nb3 93.38(19) . . ?
C1 Nb2 Nb3 56.3(2) . . ?
N1B Nb2 Nb3 100.8(2) . . ?
N2B Nb2 Nb3 147.8(2) . . ?
N3B Nb2 Nb3 128.5(3) . . ?
O3 Nb2 Nb1 94.05(19) . . ?
O2 Nb2 Nb1 43.48(19) . . ?
C1 Nb2 Nb1 55.6(2) . . ?
N1B Nb2 Nb1 145.1(3) . . ?
N2B Nb2 Nb1 98.3(2) . . ?
N3B Nb2 Nb1 129.1(3) . . ?
Nb3 Nb2 Nb1 61.64(3) . . ?
O3 Nb3 O1 95.8(3) . . ?
O3 Nb3 N2C 95.5(3) . . ?
O1 Nb3 N2C 168.4(3) . . ?
O3 Nb3 N1 120.6(3) . . ?
O1 Nb3 N1 81.1(3) . . ?
N2C Nb3 N1 95.1(3) . . ?
O3 Nb3 N3C 81.8(3) . . ?
O1 Nb3 N3C 86.6(3) . . ?
N2C Nb3 N3C 92.7(4) . . ?
N1 Nb3 N3C 155.2(3) . . ?
O3 Nb3 N1C 159.3(3) . . ?
O1 Nb3 N1C 87.0(3) . . ?
N2C Nb3 N1C 81.5(3) . . ?
N1 Nb3 N1C 80.1(3) . . ?
N3C Nb3 N1C 77.8(4) . . ?
O3 Nb3 C1 88.8(3) . . ?
O1 Nb3 C1 97.3(3) . . ?
N2C Nb3 C1 85.3(3) . . ?
N1 Nb3 C1 34.5(3) . . ?
N3C Nb3 C1 170.2(3) . . ?
N1C Nb3 C1 111.3(3) . . ?
O3 Nb3 Nb2 42.9(2) . . ?
O1 Nb3 Nb2 89.69(18) . . ?
N2C Nb3 Nb2 100.2(2) . . ?
N1 Nb3 Nb2 77.7(2) . . ?
N3C Nb3 Nb2 123.8(3) . . ?
N1C Nb3 Nb2 157.9(2) . . ?
C1 Nb3 Nb2 47.5(2) . . ?
O3 Nb3 Nb1 91.49(19) . . ?
O1 Nb3 Nb1 44.67(19) . . ?
N2C Nb3 Nb1 137.2(3) . . ?
N1 Nb3 Nb1 46.7(2) . . ?
N3C Nb3 Nb1 130.0(3) . . ?
N1C Nb3 Nb1 104.7(2) . . ?
C1 Nb3 Nb1 52.7(2) . . ?
Nb2 Nb3 Nb1 59.19(3) . . ?
C1 N1 Nb1 84.0(5) . . ?
C1 N1 Nb3 84.3(5) . . ?
Nb1 N1 Nb3 86.2(3) . . ?
N1 C1 C2 115.0(9) . . ?
N1 C1 Nb2 125.9(7) . . ?
C2 C1 Nb2 119.1(7) . . ?
N1 C1 Nb1 61.2(5) . . ?
C2 C1 Nb1 139.1(7) . . ?
Nb2 C1 Nb1 76.8(3) . . ?
N1 C1 Nb3 61.1(5) . . ?
C2 C1 Nb3 143.6(6) . . ?
Nb2 C1 Nb3 76.3(3) . . ?
Nb1 C1 Nb3 73.9(3) . . ?
C1 C2 H21 109.5 . . ?
C1 C2 H22 109.5 . . ?
H21 C2 H22 109.5 . . ?
C1 C2 H23 109.5 . . ?
H21 C2 H23 109.5 . . ?
H22 C2 H23 109.5 . . ?
Nb1 O1 Nb3 90.2(3) . . ?
Nb2 O2 Nb1 93.2(3) . . ?
Nb2 O3 Nb3 93.7(3) . . ?
C1A N1A Nb1 174.0(12) . . ?
N1A C1A S1A 164.8(16) . . ?
N1A C1A S1A' 149.1(16) . . ?
S1A C1A S1A' 46.0(8) . . ?
S1A' S1A C1A 68.8(7) . . ?
S1A S1A' C1A 65.2(8) . . ?
C2A N2A Nb1 172.9(8) . . ?
N2A C2A S2A 178.6(8) . . ?
N2A C2A S2A' 157(5) . . ?
S2A C2A S2A' 22(5) . . ?
S2A' S2A C2A 79(3) . . ?
S2A S2A' C2A 79(3) . . ?
C3A N3A Nb1 166.7(9) . . ?
N3A C3A S3A 178.5(11) . . ?
N3A C3A S3A' 155(3) . . ?
S3A C3A S3A' 25(2) . . ?
S3A' S3A C3A 79.0(17) . . ?
S3A S3A' C3A 76.1(19) . . ?
C1B N1B Nb2 172.6(11) . . ?
N1B C1B S1B' 147.7(15) . . ?
N1B C1B S1B 170.2(15) . . ?
S1B' C1B S1B 41.6(9) . . ?
S1B' S1B C1B 67.9(7) . . ?
S1B S1B' C1B 70.5(10) . . ?
C2B N2B Nb2 167.7(9) . . ?
N2B C2B S2B 179.3(13) . . ?
N2B C2B S2B' 146(3) . . ?
S2B C2B S2B' 33(3) . . ?
S2B' S2B C2B 73.7(16) . . ?
S2B S2B' C2B 72.9(18) . . ?
C3B N3B Nb2 163.6(12) . . ?
N3B C3B S3B 177.6(15) . . ?
N3B C3B S3B' 143.6(19) . . ?
S3B C3B S3B' 38.8(13) . . ?
S3B' S3B C3B 72.1(9) . . ?
S3B S3B' C3B 69.1(11) . . ?
C1C N1C Nb3 162.2(9) . . ?
N1C C1C S1C 178.2(11) . . ?
C2C N2C Nb3 164.5(9) . . ?
N2C C2C S2C' 163(4) . . ?
N2C C2C S2C 177.4(14) . . ?
S2C' C2C S2C 19(2) . . ?
S2C' S2C C2C 80(2) . . ?
S2C S2C' C2C 81(3) . . ?
C3C N3C Nb3 163.4(16) . . ?
N3C C3C S3C 164(3) . . ?
N3C C3C S3C' 159(2) . . ?
S3C C3C S3C' 36.5(18) . . ?
S3C' S3C C3C 72.4(11) . . ?
S3C S3C' C3C 71.0(16) . . ?
C22 N2 C21 111.1(13) . . ?
C22 N2 C23 115.2(17) . . ?
C21 N2 C23 107.8(13) . . ?
C22 N2 H2 107.5 . . ?
C21 N2 H2 107.5 . . ?
C23 N2 H2 107.5 . . ?
N2 C21 H211 109.5 . . ?
N2 C21 H212 109.5 . . ?
H211 C21 H212 109.5 . . ?
N2 C21 H213 109.5 . . ?
H211 C21 H213 109.5 . . ?
H212 C21 H213 109.5 . . ?
N2 C22 H221 109.5 . . ?
N2 C22 H222 109.5 . . ?
H221 C22 H222 109.5 . . ?
N2 C22 H223 109.5 . . ?
H221 C22 H223 109.5 . . ?
H222 C22 H223 109.5 . . ?
N2 C23 H231 109.5 . . ?
N2 C23 H232 109.5 . . ?
H231 C23 H232 109.5 . . ?
N2 C23 H233 109.5 . . ?
H231 C23 H233 109.5 . . ?
H232 C23 H233 109.5 . . ?
C32 N3 C31 114.4(14) . . ?
C32 N3 C33 110.1(15) . . ?
C31 N3 C33 110.8(13) . . ?
C32 N3 H3 107.0 . . ?
C31 N3 H3 107.0 . . ?
C33 N3 H3 107.0 . . ?
N3 C31 H311 109.5 . . ?
N3 C31 H312 109.5 . . ?
H311 C31 H312 109.5 . . ?
N3 C31 H313 109.5 . . ?
H311 C31 H313 109.5 . . ?
H312 C31 H313 109.5 . . ?
N3 C32 H321 109.5 . . ?
N3 C32 H322 109.5 . . ?
H321 C32 H322 109.5 . . ?
N3 C32 H323 109.5 . . ?
H321 C32 H323 109.5 . . ?
H322 C32 H323 109.5 . . ?
N3 C33 H331 109.5 . . ?
N3 C33 H332 109.5 . . ?
H331 C33 H332 109.5 . . ?
N3 C33 H333 109.5 . . ?
H331 C33 H333 109.5 . . ?
H332 C33 H333 109.5 . . ?
C42 N4 C43 124(3) . . ?
C42 N4 C41 104(3) . . ?
C43 N4 C41 128(3) . . ?
C42 N4 H4 96.6 . . ?
C43 N4 H4 96.5 . . ?
C41 N4 H4 96.5 . . ?
N4 C41 H411 109.5 . . ?
N4 C41 H412 109.5 . . ?
H411 C41 H412 109.5 . . ?
N4 C41 H413 109.5 . . ?
H411 C41 H413 109.5 . . ?
H412 C41 H413 109.5 . . ?
N4 C42 H421 109.5 . . ?
N4 C42 H422 109.5 . . ?
H421 C42 H422 109.5 . . ?
N4 C42 H423 109.4 . . ?
H421 C42 H423 109.5 . . ?
H422 C42 H423 109.5 . . ?
N4 C43 H431 109.5 . . ?
N4 C43 H432 109.4 . . ?
H431 C43 H432 109.5 . . ?
N4 C43 H433 109.5 . . ?
H431 C43 H433 109.5 . . ?
H432 C43 H433 109.5 . . ?
C51 N5 C52 118(4) . . ?
C51 N5 C53 109(3) . . ?
C52 N5 C53 117(3) . . ?
C51 N5 H5 103.7 . . ?
C52 N5 H5 103.7 . . ?
C53 N5 H5 103.7 . . ?
N5 C51 H511 109.5 . . ?
N5 C51 H512 109.5 . . ?
H511 C51 H512 109.5 . . ?
N5 C51 H513 109.5 . . ?
H511 C51 H513 109.5 . . ?
H512 C51 H513 109.5 . . ?
N5 C52 H521 109.5 . . ?
N5 C52 H522 109.5 . . ?
H521 C52 H522 109.5 . . ?
N5 C52 H523 109.5 . . ?
H521 C52 H523 109.5 . . ?
H522 C52 H523 109.5 . . ?
N5 C53 H531 109.5 . . ?
N5 C53 H532 109.5 . . ?
H531 C53 H532 109.5 . . ?
N5 C53 H533 109.5 . . ?
H531 C53 H533 109.5 . . ?
H532 C53 H533 109.5 . . ?
O10' O10 O20' 78(3) . . ?
O10 O10' O20' 77(3) . . ?
O20 O20' O10 172(3) . . ?
O20 O20' O10' 163(3) . . ?
O10 O20' O10' 24.7(9) . . ?

loop_
_geom_bond_atom_site_label_1
_geom_bond_atom_site_label_2
_geom_bond_distance
_geom_bond_site_symmetry_2
_geom_bond_publ_flag
Nb1 O2 1.943(6) . ?
Nb1 O1 2.031(7) . ?
Nb1 N1 2.106(8) . ?
Nb1 N2A 2.131(9) . ?
Nb1 N1A 2.160(8) . ?
Nb1 N3A 2.209(8) . ?
Nb1 C1 2.391(9) . ?
Nb1 Nb2 2.8191(11) . ?
Nb1 Nb3 2.8883(11) . ?
Nb2 O3 1.922(7) . ?
Nb2 O2 1.936(6) . ?
Nb2 C1 2.138(10) . ?
Nb2 N1B 2.167(10) . ?
Nb2 N2B 2.195(9) . ?
Nb2 N3B 2.204(9) . ?
Nb2 Nb3 2.8184(12) . ?
Nb3 O3 1.942(6) . ?
Nb3 O1 2.046(6) . ?
Nb3 N2C 2.123(9) . ?
Nb3 N1 2.123(8) . ?
Nb3 N3C 2.158(11) . ?
Nb3 N1C 2.206(8) . ?
Nb3 C1 2.413(10) . ?
N1 C1 1.374(11) . ?
C1 C2 1.500(14) . ?
C2 H21 0.9800 . ?
C2 H22 0.9800 . ?
C2 H23 0.9800 . ?
N1A C1A 1.122(15) . ?
C1A S1A 1.691(15) . ?
C1A S1A' 1.738(18) . ?
S1A S1A' 1.34(2) . ?
N2A C2A 1.145(12) . ?
C2A S2A 1.628(11) . ?
C2A S2A' 1.63(2) . ?
S2A S2A' 0.63(13) . ?
N3A C3A 1.109(12) . ?
C3A S3A 1.676(11) . ?
C3A S3A' 1.69(2) . ?
S3A S3A' 0.73(7) . ?
N1B C1B 1.168(15) . ?
C1B S1B' 1.63(2) . ?
C1B S1B 1.655(14) . ?
S1B S1B' 1.17(2) . ?
N2B C2B 1.184(13) . ?
C2B S2B 1.621(11) . ?
C2B S2B' 1.63(2) . ?
S2B S2B' 0.93(7) . ?
N3B C3B 1.128(15) . ?
C3B S3B 1.672(15) . ?
C3B S3B' 1.70(2) . ?
S3B S3B' 1.12(4) . ?
N1C C1C 1.149(13) . ?
C1C S1C 1.639(11) . ?
N2C C2C 1.143(13) . ?
C2C S2C' 1.62(2) . ?
C2C S2C 1.622(11) . ?
S2C S2C' 0.54(7) . ?
N3C C3C 1.13(2) . ?
C3C S3C 1.64(2) . ?
C3C S3C' 1.66(3) . ?
S3C S3C' 1.03(5) . ?
N2 C22 1.454(15) . ?
N2 C21 1.459(13) . ?
N2 C23 1.469(15) . ?
N2 H2 0.9300 . ?
C21 H211 0.9800 . ?
C21 H212 0.9800 . ?
C21 H213 0.9800 . ?
C22 H221 0.9800 . ?
C22 H222 0.9800 . ?
C22 H223 0.9800 . ?
C23 H231 0.9800 . ?
C23 H232 0.9800 . ?
C23 H233 0.9800 . ?
N3 C32 1.490(14) . ?
N3 C31 1.492(13) . ?
N3 C33 1.503(14) . ?
N3 H3 0.9300 . ?
C31 H311 0.9800 . ?
C31 H312 0.9800 . ?
C31 H313 0.9800 . ?
C32 H321 0.9800 . ?
C32 H322 0.9800 . ?
C32 H323 0.9800 . ?
C33 H331 0.9800 . ?
C33 H332 0.9800 . ?
C33 H333 0.9800 . ?
N4 C42 1.466(13) . ?
N4 C43 1.488(14) . ?
N4 C41 1.492(14) . ?
N4 H4 0.9300 . ?
C41 H411 0.9800 . ?
C41 H412 0.9800 . ?
C41 H413 0.9800 . ?
C42 H421 0.9800 . ?
C42 H422 0.9800 . ?
C42 H423 0.9800 . ?
C43 H431 0.9800 . ?
C43 H432 0.9800 . ?
C43 H433 0.9800 . ?
N5 C51 1.26(4) . ?
N5 C52 1.37(4) . ?
N5 C53 1.54(4) . ?
N5 H5 0.9300 . ?
C51 H511 0.9800 . ?
C51 H512 0.9800 . ?
C51 H513 0.9800 . ?
C52 H521 0.9800 . ?
C52 H522 0.9800 . ?
C52 H523 0.9800 . ?
C53 H531 0.9800 . ?
C53 H532 0.9800 . ?
C53 H533 0.9800 . ?
O10 O10' 0.72(3) . ?
O10 O20' 1.68(3) . ?
O10' O20' 1.69(3) . ?
O20 O20' 1.08(2) . ?
O30 O30' 1.46(5) . ?
